data_1545537
loop_
_publ_author_name
'Bolla, Geetha'
'Chernyshev, Vladimir'
'Nangia, Ashwini'

_publ_section_title
;
 Acemetacin cocrystal structures by powder X-ray diffraction
;
_journal_issue 3
_journal_name_full IUCrJ
_journal_paper_doi 10.1107/S2052252517002305
_journal_volume 4
_journal_year 2017
_chemical_formula_moiety 'C21 H18 Cl N O6, C5 H5 N O'
_chemical_formula_sum 'C26 H23 Cl N2 O7'
_chemical_formula_weight 510.91
_chemical_melting_point 410
_chemical_name_common ACEMETACIN2PYRIDONE
_chemical_name_systematic
; 
 ? 
;
_space_group_IT_number 14
_symmetry_cell_setting monoclinic
_symmetry_space_group_name_Hall '-P 2ybc'
_symmetry_space_group_name_H-M 'P 1 21/c 1'
_audit_creation_method 'MRIA, SHELXL-97, manual'
_cell_angle_alpha 90.00
_cell_angle_beta 111.714(17)
_cell_angle_gamma 90.00
_cell_formula_units_Z 4
_cell_length_a 23.1400(18)
_cell_length_b 5.1900(8)
_cell_length_c 21.2642(19)
_cell_measurement_reflns_used 1686
_cell_measurement_temperature 298(2)
_cell_measurement_theta_max 42.98
_cell_measurement_theta_min 2.054
_cell_volume 2372.5(5)
_computing_cell_refinement 'MRIA (Zlokazov & Chernyshev, 1992)'
_computing_data_collection '<i>G670 Imaging Plate Guinier Camera Software</i> (Huber, 2002)'
_computing_data_reduction '<i>G670 Imaging Plate Guinier Camera Software</i>'
_computing_molecular_graphics 'PLATON (Spek, 2009)'
_computing_publication_material 'MRIA, SHELXL97 (Sheldrick, 2008)'
_computing_structure_refinement MRIA
_computing_structure_solution 'simulated annealing (Zhukov et al., 2001)'
_diffrn_ambient_temperature 298(2)
_diffrn_detector_type 'Imaging Plate'
_diffrn_measurement_device 'Guinier camera G670'
_diffrn_radiation_monochromator 'Curved Germanium (111)'
_diffrn_radiation_source 'line-focus sealed tube'
_diffrn_radiation_type CuK\a~1~
_diffrn_radiation_wavelength 1.54059
_diffrn_source 'Fine focus X-ray tube'
_diffrn_source_target Cu
_exptl_absorpt_coefficient_mu 1.866
_exptl_crystal_density_diffrn 1.430
_exptl_crystal_density_method 'not measured'
_exptl_crystal_F_000 1064
_pd_block_diffractogram_id 2HP
_pd_char_colour 'light grey'
_pd_char_particle_morphology 'no specific habit'
_pd_instr_location
;
Dept. of Chemistry, Moscow State University, 119991 Moscow, Russia
;
_pd_meas_2theta_range_inc 0.01
_pd_meas_2theta_range_max 85.000
_pd_meas_2theta_range_min 3.000
_pd_meas_number_of_points 8201
_pd_meas_scan_method cont
_pd_prep_pressure 101
_pd_prep_temperature 298(2)
_pd_proc_2theta_range_inc 0.01
_pd_proc_2theta_range_max 85.000
_pd_proc_2theta_range_min 3.000
_pd_proc_info_excluded_regions none
_pd_proc_ls_background_function 'Chebyshev polynomial up to the 5th order'
_pd_proc_ls_pref_orient_corr
;
March-Dollase (1986) texture correction.
Direction of preferred orientation [010],
texture parameter r = 0.98(1).
;
_pd_proc_ls_profile_function 'split-type pseudo-Voigt (Toraya, 1986)'
_pd_proc_ls_prof_R_factor 0.0205
_pd_proc_ls_prof_wR_expected 0.0185
_pd_proc_ls_prof_wR_factor 0.0265
_pd_proc_wavelength 1.54059
_pd_spec_mounting
; 
thin layer on the non-diffracting silicon plate
;
_pd_spec_mount_mode transmission
_pd_spec_shape flat_sheet
_pd_spec_size_axial 15
_pd_spec_size_equat 1
_pd_spec_size_thick 1
_refine_diff_density_max 0.37
_refine_diff_density_min -0.35
_refine_diff_density_rms 0.19
_refine_ls_extinction_method none
_refine_ls_goodness_of_fit_all 1.433
_refine_ls_hydrogen_treatment noref
_refine_ls_matrix_type fullcycle
_refine_ls_number_parameters 187
_refine_ls_number_restraints 121
_refine_ls_R_I_factor 0.0524
_refine_ls_shift/su_max .000
_refine_ls_shift/su_mean .000
_refine_ls_structure_factor_coef Inet
_refine_ls_weighting_scheme sigma
_cod_data_source_file ed5011.cif
_cod_data_source_block ACM2HP
_cod_original_sg_symbol_H-M 'P 21/c'
_cod_database_code 1545537

loop_
_symmetry_equiv_pos_as_xyz
'x, y, z'
'x, -y+1/2, z+1/2'
'-x, -y, -z'
'-x, y-1/2, -z-1/2'

loop_
_atom_site_label
_atom_site_type_symbol
_atom_site_fract_x
_atom_site_fract_y
_atom_site_fract_z
_atom_site_U_iso_or_equiv
_atom_site_adp_type
_atom_site_occupancy
_atom_site_symmetry_multiplicity
_atom_site_calc_flag
Cl1 Cl 0.93520(14) 1.5144(6) 0.18680(15) 0.0450(16) Uiso 1 1 d
C1 C 0.8667(5) 1.345(3) 0.1662(5) 0.058(6) Uiso 1 1 d
C2 C 0.8620(5) 1.144(2) 0.2059(5) 0.056(5) Uiso 1 1 d
H2 H 0.8957 1.0988 0.2445 0.067 Uiso 1 1 calc
C3 C 0.8061(5) 1.009(2) 0.1879(5) 0.049(6) Uiso 1 1 d
H3 H 0.8033 0.8657 0.2128 0.059 Uiso 1 1 calc
C4 C 0.7541(5) 1.089(2) 0.1324(5) 0.055(6) Uiso 1 1 d
C5 C 0.7581(5) 1.293(2) 0.0914(5) 0.048(5) Uiso 1 1 d
H5 H 0.7237 1.3432 0.0540 0.058 Uiso 1 1 calc
C6 C 0.8164(5) 1.423(2) 0.1083(5) 0.055(5) Uiso 1 1 d
H6 H 0.8210 1.5565 0.0814 0.066 Uiso 1 1 calc
C7 C 0.6957(5) 0.938(2) 0.1125(5) 0.053(5) Uiso 1 1 d
C8 C 0.6702(5) 1.017(2) 0.2170(5) 0.056(5) Uiso 1 1 d
C9 C 0.6281(4) 0.909(2) 0.2418(5) 0.064(6) Uiso 1 1 d
C10 C 0.5962(4) 0.704(2) 0.1960(5) 0.056(6) Uiso 1 1 d
C11 C 0.6190(5) 0.697(2) 0.1439(5) 0.063(6) Uiso 1 1 d
C12 C 0.5956(5) 0.520(2) 0.0910(5) 0.051(5) Uiso 1 1 d
H12 H 0.6104 0.5194 0.0558 0.061 Uiso 1 1 calc
C13 C 0.5496(4) 0.343(2) 0.0911(5) 0.049(6) Uiso 1 1 d
H13 H 0.5340 0.2242 0.0561 0.059 Uiso 1 1 calc
C14 C 0.5277(5) 0.346(2) 0.1437(5) 0.061(6) Uiso 1 1 d
C15 C 0.5511(5) 0.525(2) 0.1968(5) 0.054(5) Uiso 1 1 d
H15 H 0.5367 0.5242 0.2323 0.065 Uiso 1 1 calc
C16 C 0.4537(5) 0.028(2) 0.0900(5) 0.056(5) Uiso 1 1 d
H16A H 0.4242 -0.0782 0.1000 0.084 Uiso 1 1 calc
H16B H 0.4832 -0.0803 0.0804 0.084 Uiso 1 1 calc
H16C H 0.4323 0.1333 0.0513 0.084 Uiso 1 1 calc
C17 C 0.7116(4) 1.234(2) 0.2468(5) 0.051(5) Uiso 1 1 d
H17A H 0.7360 1.2712 0.2200 0.076 Uiso 1 1 calc
H17B H 0.7387 1.1902 0.2920 0.076 Uiso 1 1 calc
H17C H 0.6873 1.3824 0.2480 0.076 Uiso 1 1 calc
C18 C 0.6169(5) 0.990(2) 0.3053(5) 0.054(6) Uiso 1 1 d
H18A H 0.5751 0.9408 0.3006 0.065 Uiso 1 1 calc
H18B H 0.6198 1.1766 0.3094 0.065 Uiso 1 1 calc
C19 C 0.6640(4) 0.868(3) 0.3708(5) 0.061(6) Uiso 1 1 d
C20 C 0.7375(5) 0.576(2) 0.4351(5) 0.056(6) Uiso 1 1 d
H20A H 0.7445 0.3919 0.4362 0.067 Uiso 1 1 calc
H20B H 0.7220 0.6178 0.4705 0.067 Uiso 1 1 calc
C21 C 0.7985(5) 0.713(2) 0.4495(5) 0.062(6) Uiso 1 1 d
N1 N 0.6649(3) 0.8872(19) 0.1564(4) 0.051(4) Uiso 1 1 d
O1 O 0.6662(3) 0.9055(15) 0.0518(3) 0.046(3) Uiso 1 1 d
O2 O 0.4846(3) 0.1827(14) 0.1450(3) 0.047(3) Uiso 1 1 d
O3 O 0.6722(3) 1.0035(14) 0.4187(3) 0.045(4) Uiso 1 1 d
O4 O 0.6918(3) 0.6439(15) 0.3714(3) 0.042(3) Uiso 1 1 d
O5 O 0.8019(3) 0.8857(15) 0.4129(3) 0.048(3) Uiso 1 1 d
O6 O 0.8438(3) 0.6269(15) 0.5020(3) 0.050(3) Uiso 1 1 d
H6A H 0.8755 0.7090 0.5071 0.075 Uiso 1 1 calc
O7 O 0.9500(3) 0.8186(15) 0.5190(3) 0.044(3) Uiso 1 1 d
N2 N 1.0540(4) 0.7944(18) 0.5701(4) 0.050(4) Uiso 1 1 d
H2A H 1.0571 0.9288 0.5479 0.060 Uiso 1 1 calc
C22 C 0.9959(5) 0.709(2) 0.5613(5) 0.047(5) Uiso 1 1 d
C23 C 0.9937(5) 0.485(2) 0.6000(5) 0.051(6) Uiso 1 1 d
H23 H 0.9554 0.4181 0.5967 0.061 Uiso 1 1 calc
C24 C 1.0465(5) 0.371(2) 0.6411(5) 0.053(6) Uiso 1 1 d
H24 H 1.0442 0.2242 0.6651 0.064 Uiso 1 1 calc
C25 C 1.1050(4) 0.471(2) 0.6481(4) 0.051(6) Uiso 1 1 d
H25 H 1.1414 0.3935 0.6771 0.061 Uiso 1 1 calc
C26 C 1.1072(5) 0.682(2) 0.6115(6) 0.063(5) Uiso 1 1 d
H26 H 1.1454 0.7499 0.6149 0.075 Uiso 1 1 calc

loop_
_atom_type_symbol
_atom_type_description
_atom_type_scat_dispersion_real
_atom_type_scat_dispersion_imag
_atom_type_scat_source
Cl Cl 0.3639 0.7018 'International Tables Vol C Tables 4.2.6.8 and 6.1.1.4'
O O 0.0492 0.0322 'International Tables Vol C Tables 4.2.6.8 and 6.1.1.4'
N N 0.0311 0.0180 'International Tables Vol C Tables 4.2.6.8 and 6.1.1.4'
C C 0.0181 0.0091 'International Tables Vol C Tables 4.2.6.8 and 6.1.1.4'
H H 0.0000 0.0000 'International Tables Vol C Tables 4.2.6.8 and 6.1.1.4'

loop_
_geom_angle_atom_site_label_1
_geom_angle_atom_site_label_2
_geom_angle_atom_site_label_3
_geom_angle
C2 C1 C6 122.0(10)
C2 C1 Cl1 120.5(7)
C6 C1 Cl1 117.5(10)
C1 C2 C3 119.3(8)
C1 C2 H2 120.3
C3 C2 H2 120.3
C2 C3 C4 120.1(11)
C2 C3 H3 119.9
C4 C3 H3 119.9
C5 C4 C3 121.1(10)
C5 C4 C7 119.2(8)
C3 C4 C7 119.4(11)
C4 C5 C6 118.3(8)
C4 C5 H5 120.8
C6 C5 H5 120.9
C1 C6 C5 118.9(11)
C1 C6 H6 120.5
C5 C6 H6 120.5
O1 C7 N1 117.1(9)
O1 C7 C4 117.7(11)
N1 C7 C4 123.2(9)
C9 C8 N1 108.4(9)
C9 C8 C17 125.9(11)
N1 C8 C17 125.7(11)
C8 C9 C10 107.3(10)
C8 C9 C18 126.8(10)
C10 C9 C18 126.0(10)
C11 C10 C15 119.6(10)
C11 C10 C9 107.8(10)
C15 C10 C9 132.6(11)
C10 C11 C12 120.7(11)
C10 C11 N1 108.3(9)
C12 C11 N1 131.0(11)
C11 C12 C13 119.8(12)
C11 C12 H12 120.1
C13 C12 H12 120.1
C14 C13 C12 119.7(10)
C14 C13 H13 120.1
C12 C13 H13 120.2
O2 C14 C13 121.0(10)
O2 C14 C15 118.5(11)
C13 C14 C15 120.5(11)
C10 C15 C14 119.7(11)
C10 C15 H15 120.2
C14 C15 H15 120.2
O2 C16 H16A 109.5
O2 C16 H16B 109.5
H16A C16 H16B 109.5
O2 C16 H16C 109.5
H16A C16 H16C 109.5
H16B C16 H16C 109.5
C8 C17 H17A 109.5
C8 C17 H17B 109.5
H17A C17 H17B 109.5
C8 C17 H17C 109.5
H17A C17 H17C 109.4
H17B C17 H17C 109.5
C9 C18 C19 112.9(9)
C9 C18 H18A 109.0
C19 C18 H18A 109.0
C9 C18 H18B 109.0
C19 C18 H18B 109.0
H18A C18 H18B 107.7
O3 C19 O4 125.8(9)
O3 C19 C18 111.2(10)
O4 C19 C18 123.0(10)
O4 C20 C21 112.9(10)
O4 C20 H20A 109.0
C21 C20 H20A 109.0
O4 C20 H20B 109.0
C21 C20 H20B 109.0
H20A C20 H20B 107.8
O5 C21 O6 125.9(10)
O5 C21 C20 119.9(8)
O6 C21 C20 114.2(10)
C7 N1 C11 123.0(9)
C7 N1 C8 128.6(9)
C11 N1 C8 108.2(9)
C14 O2 C16 121.1(9)
C19 O4 C20 114.4(8)
C21 O6 H6A 109.5
C26 N2 C22 124.3(10)
C26 N2 H2A 117.8
C22 N2 H2A 117.8
O7 C22 N2 119.0(10)
O7 C22 C23 125.5(11)
N2 C22 C23 115.3(9)
C24 C23 C22 120.8(11)
C24 C23 H23 119.6
C22 C23 H23 119.6
C23 C24 C25 120.9(11)
C23 C24 H24 119.5
C25 C24 H24 119.6
C26 C25 C24 118.4(9)
C26 C25 H25 120.8
C24 C25 H25 120.8
N2 C26 C25 120.3(10)
N2 C26 H26 119.9
C25 C26 H26 119.9

loop_
_geom_bond_atom_site_label_1
_geom_bond_atom_site_label_2
_geom_bond_distance
Cl1 C1 1.722(12)
C1 C2 1.369(18)
C1 C6 1.405(13)
C2 C3 1.394(15)
C2 H2 0.93
C3 C4 1.402(12)
C3 H3 0.93
C4 C5 1.395(17)
C4 C7 1.484(15)
C5 C6 1.429(15)
C5 H5 0.93
C6 H6 0.93
C7 O1 1.228(11)
C7 N1 1.393(16)
C8 C9 1.387(18)
C8 N1 1.419(15)
C8 C17 1.460(15)
C9 C10 1.447(15)
C9 C18 1.525(17)
C10 C11 1.393(17)
C10 C15 1.404(17)
C11 C12 1.397(15)
C11 N1 1.401(15)
C12 C13 1.407(17)
C12 H12 0.93
C13 C14 1.389(17)
C13 H13 0.93
C14 O2 1.317(14)
C14 C15 1.406(16)
C15 H15 0.93
C16 O2 1.381(12)
C16 H16A 0.96
C16 H16B 0.96
C16 H16C 0.96
C17 H17A 0.96
C17 H17B 0.96
C17 H17C 0.96
C18 C19 1.552(13)
C18 H18A 0.97
C18 H18B 0.97
C19 O3 1.193(14)
C19 O4 1.327(15)
C20 O4 1.420(11)
C20 C21 1.507(16)
C20 H20A 0.97
C20 H20B 0.97
C21 O5 1.207(15)
C21 O6 1.296(11)
O6 H6A 0.82
O7 C22 1.246(11)
N2 C26 1.352(12)
N2 C22 1.361(15)
N2 H2A 0.86
C22 C23 1.436(16)
C23 C24 1.348(14)
C23 H23 0.93
C24 C25 1.405(16)
C24 H24 0.93
C25 C26 1.357(17)
C25 H25 0.93
C26 H26 0.93

loop_
_geom_hbond_atom_site_label_D
_geom_hbond_atom_site_label_H
_geom_hbond_atom_site_label_A
_geom_hbond_distance_DH
_geom_hbond_distance_HA
_geom_hbond_distance_DA
_geom_hbond_angle_DHA
_geom_hbond_site_symmetry_A
O6 H6A O7 0.82 1.74 2.550(10) 167.8 .
N2 H2A O7 0.86 1.90 2.739(12) 166.2 3_776
